data_1575211
loop_
_publ_author_name
'Jiang, Shengjie'
'Wang, Ganping'
'Cai, Yanping'
'Maron, Laurent'
'Xu, Xin'

_publ_section_title
;
 Zinc substituted carbenes: synthesis, structure, and ambiphilic
 reactivity.
;
_journal_issue 34
_journal_name_full 'Chemical science'
_journal_page_first 15462
_journal_page_last 15468
_journal_paper_doi 10.1039/d5sc03342j
_journal_volume 16
_journal_year 2025
_chemical_formula_moiety 'C50 H67 N4 P Zn, 0.5(C6 H14)'
_chemical_formula_sum 'C53 H74 N4 P Zn'
_chemical_formula_weight 863.50
_space_group_crystal_system triclinic
_space_group_IT_number 2
_space_group_name_Hall '-P 1'
_space_group_name_H-M_alt 'P -1'
_atom_sites_solution_hydrogens geom
_atom_sites_solution_primary dual
_audit_creation_date 2024-09-10
_audit_creation_method
;
Olex2 1.5
(compiled 2024.02.16 svn.r378c4104 for OlexSys, GUI svn.r6928)
;
_audit_update_record
;
2025-04-14 deposited with the CCDC.	2025-07-23 downloaded from the CCDC.
;
_cell_angle_alpha 70.153(7)
_cell_angle_beta 76.765(5)
_cell_angle_gamma 79.146(5)
_cell_formula_units_Z 2
_cell_length_a 13.2792(7)
_cell_length_b 13.7788(10)
_cell_length_c 15.3972(12)
_cell_measurement_reflns_used 8437
_cell_measurement_temperature 223.00(10)
_cell_measurement_theta_max 26.4390
_cell_measurement_theta_min 1.9520
_cell_volume 2560.6(3)
_computing_cell_refinement 'CrysAlisPro 1.171.42.81a (Rigaku OD, 2023)'
_computing_data_collection 'CrysAlisPro 1.171.42.81a (Rigaku OD, 2023)'
_computing_data_reduction 'CrysAlisPro 1.171.42.81a (Rigaku OD, 2023)'
_computing_molecular_graphics 'Olex2 1.5 (Dolomanov et al., 2009)'
_computing_publication_material 'Olex2 1.5 (Dolomanov et al., 2009)'
_computing_structure_refinement 'SHELXL 2018/3 (Sheldrick, 2015)'
_computing_structure_solution 'SHELXT 2018/2 (Sheldrick, 2018)'
_diffrn_ambient_environment N~2~
_diffrn_ambient_temperature 223.00(10)
_diffrn_detector 'CCD plate'
_diffrn_detector_area_resol_mean 10.4471
_diffrn_detector_type Atlas
_diffrn_measured_fraction_theta_full 0.999
_diffrn_measured_fraction_theta_max 0.856
_diffrn_measurement_details
;
List of Runs (angles in degrees, time in seconds):

  # Type    Start    End  Width  t~exp~   \w     \q     \k     \f   Frames
#--------------------------------------------------------------------------
  1  \w    -62.00  37.00   1.00    1.50    --   12.87 -37.00 -60.00   99
  2  \w    -11.00  76.00   1.00    1.50    --   12.87  37.00 120.00   87
  3  \w    -19.00  33.00   1.00    1.50    --   12.87 -77.00-180.00   52
  4  \w    -31.00  16.00   1.00    1.50    --  -13.65 -77.00-180.00   47
  5  \w    -16.00  22.00   1.00    1.50    --  -13.65 -99.00-120.00   38
  6  \w    -13.00  18.00   1.00    1.50    --  -13.65 -99.00  90.00   31
;
_diffrn_measurement_device 'four-circle diffractometer'
_diffrn_measurement_device_type 'Xcalibur, Atlas, Gemini'
_diffrn_measurement_method '\w scans'
_diffrn_orient_matrix_type 'CrysAlisPro convention (1999,Acta A55,543-557)'
_diffrn_orient_matrix_UB_11 -0.0157577000
_diffrn_orient_matrix_UB_12 0.0310251000
_diffrn_orient_matrix_UB_13 0.0304085000
_diffrn_orient_matrix_UB_21 0.0364699000
_diffrn_orient_matrix_UB_22 -0.0314466000
_diffrn_orient_matrix_UB_23 0.0284254000
_diffrn_orient_matrix_UB_31 0.0384330000
_diffrn_orient_matrix_UB_32 0.0329854000
_diffrn_orient_matrix_UB_33 -0.0272947000
_diffrn_radiation_monochromator graphite
_diffrn_radiation_probe x-ray
_diffrn_radiation_type 'Mo K\a'
_diffrn_radiation_wavelength 0.71073
_diffrn_reflns_av_R_equivalents 0.0514
_diffrn_reflns_av_unetI/netI 0.0878
_diffrn_reflns_Laue_measured_fraction_full 0.999
_diffrn_reflns_Laue_measured_fraction_max 0.856
_diffrn_reflns_limit_h_max 16
_diffrn_reflns_limit_h_min -18
_diffrn_reflns_limit_k_max 18
_diffrn_reflns_limit_k_min -18
_diffrn_reflns_limit_l_max 21
_diffrn_reflns_limit_l_min -21
_diffrn_reflns_number 26552
_diffrn_reflns_point_group_measured_fraction_full 0.999
_diffrn_reflns_point_group_measured_fraction_max 0.856
_diffrn_reflns_theta_full 25.242
_diffrn_reflns_theta_max 30.452
_diffrn_reflns_theta_min 1.587
_diffrn_source 'fine-focus sealed X-ray tube'
_diffrn_source_type 'Enhance (Mo) X-ray Source'
_exptl_absorpt_coefficient_mu 0.547
_exptl_absorpt_correction_T_max 1.00000
_exptl_absorpt_correction_T_min 0.71284
_exptl_absorpt_correction_type multi-scan
_exptl_absorpt_process_details
;
CrysAlisPro 1.171.42.81a (Rigaku Oxford Diffraction, 2023)
Empirical absorption correction using spherical harmonics,
implemented in SCALE3 ABSPACK scaling algorithm.
;
_exptl_crystal_colour yellow
_exptl_crystal_colour_primary yellow
_exptl_crystal_density_diffrn 1.120
_exptl_crystal_description block
_exptl_crystal_F_000 930
_exptl_crystal_size_max 0.18
_exptl_crystal_size_mid 0.15
_exptl_crystal_size_min 0.12
_refine_diff_density_max 0.442
_refine_diff_density_min -0.498
_refine_diff_density_rms 0.062
_refine_ls_extinction_method none
_refine_ls_goodness_of_fit_ref 1.040
_refine_ls_hydrogen_treatment constr
_refine_ls_matrix_type full
_refine_ls_number_parameters 573
_refine_ls_number_reflns 13321
_refine_ls_number_restraints 60
_refine_ls_restrained_S_all 1.047
_refine_ls_R_factor_all 0.1113
_refine_ls_R_factor_gt 0.0586
_refine_ls_shift/su_max 0.002
_refine_ls_shift/su_mean 0.000
_refine_ls_structure_factor_coef Fsqd
_refine_ls_weighting_details 'w=1/[\s^2^(Fo^2^)+(0.0620P)^2^+0.1299P] where P=(Fo^2^+2Fc^2^)/3'
_refine_ls_weighting_scheme calc
_refine_ls_wR_factor_gt 0.1260
_refine_ls_wR_factor_ref 0.1630
_reflns_Friedel_coverage 0.000
_reflns_number_gt 7913
_reflns_number_total 13321
_reflns_threshold_expression 'I > 2\s(I)'
_cod_data_source_file d5sc03342j2.cif
_cod_data_source_block Complex_2b
_cod_depositor_comments 'Adding full bibliography for 1575210--1575219.cif.'
_cod_database_code 1575211
_shelx_shelxl_version_number 2018/3
_chemical_oxdiff_usercomment CHNZnP
_shelx_space_group_comment
;
The symmetry employed for this shelxl refinement is uniquely defined
by the following loop, which should always be used as a source of
symmetry information in preference to the above space-group names.
They are only intended as comments.
;
_shelx_estimated_absorpt_t_max 0.937
_shelx_estimated_absorpt_t_min 0.908
_olex2_refinement_description
;
1. Restrained distances
 C51A-C52A = C52A-C53A = C53A-C54A = C54A-C55A = C55A-C1F
 1.52 with sigma of 0.02
 C51-C52 = C52-C53 = C53-C54 = C54-C55 = C55-C56
 1.52 with sigma of 0.02
 C51A-C53A = C54A-C1F
 2.53 with sigma of 0.04
 C52A-C54A = C53A-C55A
 2.54 with sigma of 0.04
 C51-C53 = C54-C56
 2.53 with sigma of 0.04
 C52-C54 = C53-C55
 2.54 with sigma of 0.04
 C51A-C52A \\sim C52A-C53A \\sim C53A-C54A \\sim C54A-C55A \\sim C55A-C1F
 with sigma of 0.02
 C51A-C53A \\sim C53A-C55A \\sim C52A-C54A \\sim C54A-C1F
 with sigma of 0.04
 C51-C52 \\sim C52-C53 \\sim C53-C54 \\sim C54-C55 \\sim C55-C56
 with sigma of 0.02
 C51-C53 \\sim C53-C55 \\sim C52-C54 \\sim C54-C56
 with sigma of 0.04
2. Uiso/Uaniso restraints and constraints
C51A \\sim C52A \\sim C53A \\sim C54A \\sim C55A \\sim C1F: within 2A with
sigma of 0.04 and sigma for terminal atoms of 0.08 within 2A
C51 \\sim C52 \\sim C53 \\sim C54 \\sim C55 \\sim C56: within 2A with sigma of
0.04 and sigma for terminal atoms of 0.08 within 2A
3. Rigid body (RIGU) restrains
 C51A, C52A, C53A, C54A, C55A, C1F
 with sigma for 1-2 distances of 0.004 and sigma for 1-3 distances of 0.004
 C51, C52, C53, C54, C55, C56
 with sigma for 1-2 distances of 0.004 and sigma for 1-3 distances of 0.004
4. Others
 Fixed Sof: C51A(0.25) H51A(0.25) H51B(0.25) H51C(0.25) C52A(0.25) H52A(0.25)
 H52B(0.25) C53A(0.25) H53A(0.25) H53B(0.25) C54A(0.25) H54A(0.25) H54B(0.25)
 C55A(0.25) H55A(0.25) H55B(0.25) C1F(0.25) H1FA(0.25) H1FB(0.25) H1FC(0.25)
 C51(0.25) H51D(0.25) H51E(0.25) H51F(0.25) C52(0.25) H52C(0.25) H52D(0.25)
 C53(0.25) H53C(0.25) H53D(0.25) C54(0.25) H54C(0.25) H54D(0.25) C55(0.25)
 H55C(0.25) H55D(0.25) C56(0.25) H56A(0.25) H56B(0.25) H56C(0.25)
5.a Ternary CH refined with riding coordinates:
 C48(H48), C45(H45), C36(H36), C33(H33)
5.b Secondary CH2 refined with riding coordinates:
 C25(H25A,H25B), C26(H26A,H26B), C52A(H52A,H52B), C53A(H53A,H53B), C54A(H54A,
 H54B), C55A(H55A,H55B), C52(H52C,H52D), C53(H53C,H53D), C54(H54C,H54D),
 C55(H55C,H55D)
5.c Aromatic/amide H refined with riding coordinates:
 C4(H4), C18(H18), C29(H29), C43(H43), C30(H30), C42(H42), C9(H9), C20(H20),
 C11(H11), C31(H31), C41(H41)
5.d Idealised Me refined as rotating group:
 C2(H2A,H2B,H2C), C24(H24A,H24B,H24C), C13(H13A,H13B,H13C), C15(H15A,H15B,
 H15C), C6(H6A,H6B,H6C), C22(H22A,H22B,H22C), C47(H47A,H47B,H47C), C34(H34A,
 H34B,H34C), C46(H46A,H46B,H46C), C37(H37A,H37B,H37C), C14(H14A,H14B,H14C),
 C50(H50A,H50B,H50C), C38(H38A,H38B,H38C), C23(H23A,H23B,H23C), C49(H49A,H49B,
 H49C), C35(H35A,H35B,H35C), C51A(H51A,H51B,H51C), C1F(H1FA,H1FB,H1FC),
 C51(H51D,H51E,H51F), C56(H56A,H56B,H56C)
;
_olex2_submission_special_instructions 'No special instructions were received'
_oxdiff_exptl_absorpt_empirical_details
;
Empirical correction (ABSPACK) includes:
- Absorption correction using spherical harmonics
- Frame scaling
- Detector area scaling
;
_oxdiff_exptl_absorpt_empirical_full_max 1.368
_oxdiff_exptl_absorpt_empirical_full_min 0.726

loop_
_space_group_symop_operation_xyz
'x, y, z'
'-x, -y, -z'

loop_
_atom_site_label
_atom_site_type_symbol
_atom_site_fract_x
_atom_site_fract_y
_atom_site_fract_z
_atom_site_U_iso_or_equiv
_atom_site_adp_type
_atom_site_occupancy
_atom_site_site_symmetry_order
_atom_site_calc_flag
_atom_site_refinement_flags_posn
_atom_site_refinement_flags_adp
_atom_site_refinement_flags_occupancy
_atom_site_disorder_assembly
_atom_site_disorder_group
Zn1 Zn 0.55310(2) 0.21560(2) 0.74502(2) 0.03891(11) Uani 1 1 d . . . . .
P1 P 0.80214(5) 0.22420(6) 0.74680(5) 0.04034(18) Uani 1 1 d . . . . .
N1 N 0.42208(15) 0.30072(18) 0.77314(14) 0.0384(5) Uani 1 1 d . . . . .
N2 N 0.49495(16) 0.12066(18) 0.70465(15) 0.0409(5) Uani 1 1 d . . . . .
N4 N 0.90406(15) 0.14549(18) 0.78726(15) 0.0414(5) Uani 1 1 d . . . . .
N3 N 0.86935(16) 0.32645(19) 0.70226(16) 0.0474(6) Uani 1 1 d . . . . .
C3 C 0.33119(19) 0.2771(2) 0.77017(18) 0.0430(7) Uani 1 1 d . . . . .
C7 C 0.42586(18) 0.3941(2) 0.79324(17) 0.0381(6) Uani 1 1 d . . . . .
C39 C 0.89582(19) 0.0391(2) 0.84243(19) 0.0427(7) Uani 1 1 d . . . . .
C16 C 0.5672(2) 0.0523(2) 0.66090(19) 0.0433(7) Uani 1 1 d . . . . .
C44 C 0.9407(2) -0.0378(2) 0.8001(2) 0.0499(7) Uani 1 1 d . . . . .
C5 C 0.3938(2) 0.1191(2) 0.71570(19) 0.0479(7) Uani 1 1 d . . . . .
C12 C 0.4488(2) 0.4836(2) 0.71912(18) 0.0458(7) Uani 1 1 d . . . . .
C27 C 0.8272(2) 0.4225(2) 0.64185(19) 0.0466(7) Uani 1 1 d . . . . .
C21 C 0.5913(2) 0.0815(2) 0.56292(19) 0.0485(7) Uani 1 1 d . . . . .
C25 C 0.9899(2) 0.1992(2) 0.7847(2) 0.0529(8) Uani 1 1 d . . . . .
H25A H 1.056967 0.157400 0.773187 0.063 Uiso 1 1 calc R U . . .
H25B H 0.983372 0.213276 0.844134 0.063 Uiso 1 1 calc R U . . .
C26 C 0.9814(2) 0.3001(2) 0.7045(2) 0.0557(8) Uani 1 1 d . . . . .
H26A H 1.008806 0.354971 0.715994 0.067 Uiso 1 1 calc R U . . .
H26B H 1.019955 0.290522 0.644985 0.067 Uiso 1 1 calc R U . . .
C4 C 0.31759(19) 0.1923(2) 0.74675(19) 0.0452(7) Uani 1 1 d . . . . .
H4 H 0.248047 0.182207 0.752330 0.054 Uiso 1 1 calc R U . . .
C17 C 0.6179(2) -0.0376(2) 0.7150(2) 0.0526(8) Uani 1 1 d . . . . .
C40 C 0.8426(2) 0.0142(2) 0.9352(2) 0.0475(7) Uani 1 1 d . . . . .
C48 C 0.9975(2) -0.0088(3) 0.6983(2) 0.0579(8) Uani 1 1 d . . . . .
H48 H 1.029574 0.054922 0.686308 0.069 Uiso 1 1 calc R U . . .
C8 C 0.4113(2) 0.3938(2) 0.88609(18) 0.0457(7) Uani 1 1 d . . . . .
C45 C 0.7947(2) 0.0959(3) 0.9830(2) 0.0542(8) Uani 1 1 d . . . . .
H45 H 0.805088 0.165010 0.936384 0.065 Uiso 1 1 calc R U . . .
C28 C 0.7852(2) 0.5034(2) 0.6801(2) 0.0503(7) Uani 1 1 d . . . . .
C32 C 0.8252(2) 0.4318(3) 0.5487(2) 0.0518(8) Uani 1 1 d . . . . .
C2 C 0.2331(2) 0.3489(3) 0.7910(2) 0.0587(8) Uani 1 1 d . . . . .
H2A H 0.223324 0.349148 0.855284 0.088 Uiso 1 1 calc R U . . .
H2B H 0.173319 0.324462 0.782222 0.088 Uiso 1 1 calc R U . . .
H2C H 0.240005 0.418810 0.748663 0.088 Uiso 1 1 calc R U . . .
C18 C 0.6910(3) -0.0996(3) 0.6695(2) 0.0631(9) Uani 1 1 d . . . . .
H18 H 0.724270 -0.161653 0.705746 0.076 Uiso 1 1 calc R U . . .
C29 C 0.7373(2) 0.5935(3) 0.6239(2) 0.0624(9) Uani 1 1 d . . . . .
H29 H 0.706815 0.648048 0.648568 0.075 Uiso 1 1 calc R U . . .
C19 C 0.7160(2) -0.0726(3) 0.5727(2) 0.0595(9) Uani 1 1 d . . . . .
C43 C 0.9289(2) -0.1400(3) 0.8518(2) 0.0676(10) Uani 1 1 d . . . . .
H43 H 0.957817 -0.192679 0.824291 0.081 Uiso 1 1 calc R U . . .
C30 C 0.7339(3) 0.6042(3) 0.5327(3) 0.0715(10) Uani 1 1 d . . . . .
H30 H 0.700989 0.665735 0.495499 0.086 Uiso 1 1 calc R U . . .
C24 C 0.5389(3) 0.1798(3) 0.5027(2) 0.0673(9) Uani 1 1 d . . . . .
H24A H 0.468472 0.169868 0.502719 0.101 Uiso 1 1 calc R U . . .
H24B H 0.577791 0.196611 0.439029 0.101 Uiso 1 1 calc R U . . .
H24C H 0.536551 0.236278 0.527582 0.101 Uiso 1 1 calc R U . . .
C36 C 0.8694(2) 0.3460(3) 0.5060(2) 0.0621(9) Uani 1 1 d . . . . .
H36 H 0.898146 0.286531 0.555025 0.075 Uiso 1 1 calc R U . . .
C42 C 0.8756(3) -0.1662(3) 0.9431(3) 0.0746(11) Uani 1 1 d . . . . .
H42 H 0.868453 -0.236310 0.977071 0.090 Uiso 1 1 calc R U . . .
C33 C 0.7906(2) 0.4909(3) 0.7813(2) 0.0601(8) Uani 1 1 d . . . . .
H33 H 0.855909 0.445596 0.795581 0.072 Uiso 1 1 calc R U . . .
C9 C 0.4143(2) 0.4856(3) 0.9030(2) 0.0574(8) Uani 1 1 d . . . . .
H9 H 0.402932 0.485892 0.965452 0.069 Uiso 1 1 calc R U . . .
C20 C 0.6664(2) 0.0182(3) 0.5213(2) 0.0569(8) Uani 1 1 d . . . . .
H20 H 0.684008 0.038295 0.455500 0.068 Uiso 1 1 calc R U . . .
C11 C 0.4512(3) 0.5733(3) 0.7405(2) 0.0596(8) Uani 1 1 d . . . . .
H11 H 0.465391 0.634317 0.690930 0.072 Uiso 1 1 calc R U . . .
C10 C 0.4335(3) 0.5767(3) 0.8316(2) 0.0636(9) Uani 1 1 d . . . . .
C31 C 0.7780(3) 0.5256(3) 0.4959(2) 0.0636(9) Uani 1 1 d . . . . .
H31 H 0.776521 0.535132 0.432768 0.076 Uiso 1 1 calc R U . . .
C13 C 0.3937(3) 0.2952(3) 0.96641(19) 0.0638(9) Uani 1 1 d . . . . .
H13A H 0.455698 0.245195 0.964621 0.096 Uiso 1 1 calc R U . . .
H13B H 0.335073 0.266402 0.960876 0.096 Uiso 1 1 calc R U . . .
H13C H 0.379193 0.310508 1.025371 0.096 Uiso 1 1 calc R U . . .
C41 C 0.8332(2) -0.0908(3) 0.9839(2) 0.0639(9) Uani 1 1 d . . . . .
H41 H 0.796877 -0.109666 1.046104 0.077 Uiso 1 1 calc R U . . .
C15 C 0.4737(3) 0.4826(3) 0.61916(19) 0.0641(9) Uani 1 1 d . . . . .
H15A H 0.539084 0.439109 0.609311 0.096 Uiso 1 1 calc R U . . .
H15B H 0.479743 0.552871 0.577285 0.096 Uiso 1 1 calc R U . . .
H15C H 0.418474 0.455226 0.606359 0.096 Uiso 1 1 calc R U . . .
C6 C 0.3554(3) 0.0352(3) 0.6934(3) 0.0711(10) Uani 1 1 d . . . . .
H6A H 0.380925 0.040351 0.627955 0.107 Uiso 1 1 calc R U . . .
H6B H 0.279798 0.043881 0.705396 0.107 Uiso 1 1 calc R U . . .
H6C H 0.380809 -0.032452 0.732720 0.107 Uiso 1 1 calc R U . . .
C22 C 0.5980(3) -0.0662(3) 0.8207(2) 0.0716(10) Uani 1 1 d . . . . .
H22A H 0.618943 -0.013085 0.838802 0.107 Uiso 1 1 calc R U . . .
H22B H 0.637899 -0.132486 0.846526 0.107 Uiso 1 1 calc R U . . .
H22C H 0.524349 -0.071349 0.844672 0.107 Uiso 1 1 calc R U . . .
C47 C 0.8493(3) 0.0836(4) 1.0647(2) 0.0809(12) Uani 1 1 d . . . . .
H47A H 0.840032 0.016331 1.111446 0.121 Uiso 1 1 calc R U . . .
H47B H 0.819247 0.138094 1.092921 0.121 Uiso 1 1 calc R U . . .
H47C H 0.923094 0.088530 1.041425 0.121 Uiso 1 1 calc R U . . .
C34 C 0.7007(3) 0.4366(3) 0.8501(2) 0.0804(11) Uani 1 1 d . . . . .
H34A H 0.635699 0.481546 0.841595 0.121 Uiso 1 1 calc R U . . .
H34B H 0.711505 0.421525 0.913837 0.121 Uiso 1 1 calc R U . . .
H34C H 0.697715 0.372267 0.838711 0.121 Uiso 1 1 calc R U . . .
C46 C 0.6774(2) 0.0922(3) 1.0175(2) 0.0739(11) Uani 1 1 d . . . . .
H46A H 0.644151 0.099705 0.965247 0.111 Uiso 1 1 calc R U . . .
H46B H 0.648290 0.148308 1.043809 0.111 Uiso 1 1 calc R U . . .
H46C H 0.665439 0.026099 1.065217 0.111 Uiso 1 1 calc R U . . .
C37 C 0.7869(3) 0.3087(4) 0.4759(3) 0.0840(12) Uani 1 1 d . . . . .
H37A H 0.731323 0.287460 0.528919 0.126 Uiso 1 1 calc R U . . .
H37B H 0.817598 0.250150 0.453216 0.126 Uiso 1 1 calc R U . . .
H37C H 0.758881 0.364628 0.426099 0.126 Uiso 1 1 calc R U . . .
C14 C 0.4352(4) 0.6757(3) 0.8518(3) 0.1019(14) Uani 1 1 d . . . . .
H14A H 0.368959 0.718788 0.844927 0.153 Uiso 1 1 calc R U . . .
H14B H 0.490817 0.712687 0.807961 0.153 Uiso 1 1 calc R U . . .
H14C H 0.446890 0.659373 0.915355 0.153 Uiso 1 1 calc R U . . .
C50 C 1.0858(3) -0.0920(3) 0.6794(3) 0.0924(14) Uani 1 1 d . . . . .
H50A H 1.056728 -0.153629 0.684455 0.139 Uiso 1 1 calc R U . . .
H50B H 1.131341 -0.109435 0.724947 0.139 Uiso 1 1 calc R U . . .
H50C H 1.125355 -0.065708 0.616676 0.139 Uiso 1 1 calc R U . . .
C38 C 0.9598(3) 0.3786(4) 0.4237(3) 0.0959(14) Uani 1 1 d . . . . .
H38A H 0.933629 0.434986 0.373221 0.144 Uiso 1 1 calc R U . . .
H38B H 0.990616 0.319832 0.401365 0.144 Uiso 1 1 calc R U . . .
H38C H 1.012156 0.401477 0.444649 0.144 Uiso 1 1 calc R U . . .
C23 C 0.7997(3) -0.1390(3) 0.5250(3) 0.0884(12) Uani 1 1 d . . . . .
H23A H 0.860421 -0.102268 0.496063 0.133 Uiso 1 1 calc R U . . .
H23B H 0.773101 -0.152894 0.477316 0.133 Uiso 1 1 calc R U . . .
H23C H 0.818952 -0.204123 0.571252 0.133 Uiso 1 1 calc R U . . .
C49 C 0.9217(3) 0.0180(4) 0.6315(3) 0.0943(14) Uani 1 1 d . . . . .
H49A H 0.957258 0.048019 0.567845 0.142 Uiso 1 1 calc R U . . .
H49B H 0.864610 0.067668 0.647776 0.142 Uiso 1 1 calc R U . . .
H49C H 0.894742 -0.044576 0.635999 0.142 Uiso 1 1 calc R U . . .
C35 C 0.7953(4) 0.5933(4) 0.7971(3) 0.0980(14) Uani 1 1 d . . . . .
H35A H 0.851368 0.628126 0.751772 0.147 Uiso 1 1 calc R U . . .
H35B H 0.807699 0.579633 0.860050 0.147 Uiso 1 1 calc R U . . .
H35C H 0.729628 0.637381 0.789405 0.147 Uiso 1 1 calc R U . . .
C1 C 0.6904(2) 0.2029(3) 0.7576(3) 0.0732(11) Uani 1 1 d . . . . .
C51A C 1.1455(17) -0.368(2) 0.9105(18) 0.134(8) Uiso 0.25 1 d D U P A -1
H51A H 1.135607 -0.298919 0.866973 0.201 Uiso 0.25 1 calc R U P A -1
H51B H 1.211972 -0.403943 0.889020 0.201 Uiso 0.25 1 calc R U P A -1
H51C H 1.144774 -0.364097 0.972237 0.201 Uiso 0.25 1 calc R U P A -1
C52A C 1.058(2) -0.429(2) 0.9157(15) 0.144(10) Uiso 0.25 1 d D U P A -1
H52A H 1.008613 -0.386917 0.874533 0.173 Uiso 0.25 1 calc R U P A -1
H52B H 1.084576 -0.493602 0.900787 0.173 Uiso 0.25 1 calc R U P A -1
C53A C 1.0102(18) -0.4482(18) 1.0179(14) 0.141(9) Uiso 0.25 1 d D U P A -1
H53A H 0.973298 -0.383958 1.029551 0.170 Uiso 0.25 1 calc R U P A -1
H53B H 1.063721 -0.476666 1.057448 0.170 Uiso 0.25 1 calc R U P A -1
C54A C 0.9353(19) -0.5262(19) 1.0372(11) 0.117(8) Uiso 0.25 1 d D U P A -1
H54A H 0.964535 -0.578767 1.005553 0.140 Uiso 0.25 1 calc R U P A -1
H54B H 0.868386 -0.492308 1.018438 0.140 Uiso 0.25 1 calc R U P A -1
C55A C 0.9246(16) -0.5727(17) 1.1437(11) 0.107(6) Uiso 0.25 1 d D U P A -1
H55A H 0.988232 -0.617772 1.160500 0.128 Uiso 0.25 1 calc R U P A -1
H55B H 0.912057 -0.517454 1.172974 0.128 Uiso 0.25 1 calc R U P A -1
C1F C 0.8326(17) -0.635(2) 1.1760(17) 0.099(7) Uiso 0.25 1 d D U P A -1
H1FA H 0.847456 -0.690928 1.148522 0.148 Uiso 0.25 1 calc R U P A -1
H1FB H 0.771029 -0.589858 1.156305 0.148 Uiso 0.25 1 calc R U P A -1
H1FC H 0.820607 -0.663646 1.243887 0.148 Uiso 0.25 1 calc R U P A -1
C51 C 1.1402(17) -0.3870(18) 0.8516(14) 0.090(6) Uiso 0.25 1 d D U P B -2
H51D H 1.078886 -0.362055 0.822324 0.135 Uiso 0.25 1 calc R U P B -2
H51E H 1.175949 -0.448838 0.836225 0.135 Uiso 0.25 1 calc R U P B -2
H51F H 1.186515 -0.333533 0.828718 0.135 Uiso 0.25 1 calc R U P B -2
C52 C 1.1070(18) -0.413(2) 0.9591(14) 0.134(9) Uiso 0.25 1 d D U P B -2
H52C H 1.163806 -0.453672 0.991965 0.161 Uiso 0.25 1 calc R U P B -2
H52D H 1.081843 -0.350699 0.978080 0.161 Uiso 0.25 1 calc R U P B -2
C53 C 1.0190(17) -0.4783(17) 0.9755(11) 0.092(6) Uiso 0.25 1 d D U P B -2
H53C H 0.965510 -0.437405 0.938603 0.111 Uiso 0.25 1 calc R U P B -2
H53D H 1.046311 -0.539981 0.955359 0.111 Uiso 0.25 1 calc R U P B -2
C54 C 0.9723(18) -0.511(2) 1.0776(12) 0.142(9) Uiso 0.25 1 d D U P B -2
H54C H 0.945575 -0.449437 1.098627 0.171 Uiso 0.25 1 calc R U P B -2
H54D H 1.024517 -0.553770 1.114920 0.171 Uiso 0.25 1 calc R U P B -2
C55 C 0.8825(16) -0.5731(17) 1.0880(12) 0.097(6) Uiso 0.25 1 d D U P B -2
H55C H 0.823470 -0.528760 1.060716 0.116 Uiso 0.25 1 calc R U P B -2
H55D H 0.905776 -0.630190 1.060929 0.116 Uiso 0.25 1 calc R U P B -2
C56 C 0.8571(18) -0.6126(18) 1.1962(12) 0.100(7) Uiso 0.25 1 d D U P B -2
H56A H 0.807465 -0.662806 1.216128 0.149 Uiso 0.25 1 calc R U P B -2
H56B H 0.827308 -0.554557 1.219780 0.149 Uiso 0.25 1 calc R U P B -2
H56C H 0.920454 -0.645369 1.220672 0.149 Uiso 0.25 1 calc R U P B -2

loop_
_atom_site_aniso_label
_atom_site_aniso_U_11
_atom_site_aniso_U_22
_atom_site_aniso_U_33
_atom_site_aniso_U_23
_atom_site_aniso_U_13
_atom_site_aniso_U_12
Zn1 0.03060(16) 0.0423(2) 0.0464(2) -0.01588(15) -0.00802(13) -0.00526(13)
P1 0.0302(3) 0.0460(4) 0.0458(4) -0.0151(3) -0.0071(3) -0.0049(3)
N1 0.0321(10) 0.0444(14) 0.0414(12) -0.0168(10) -0.0072(9) -0.0037(9)
N2 0.0367(11) 0.0476(14) 0.0455(12) -0.0205(11) -0.0081(10) -0.0096(10)
N4 0.0292(10) 0.0443(14) 0.0509(13) -0.0119(11) -0.0109(9) -0.0055(9)
N3 0.0337(11) 0.0466(15) 0.0577(14) -0.0070(12) -0.0123(10) -0.0074(10)
C3 0.0317(13) 0.0553(19) 0.0411(15) -0.0159(13) -0.0064(11) -0.0016(12)
C7 0.0340(13) 0.0406(16) 0.0384(14) -0.0143(12) -0.0047(11) 0.0004(11)
C39 0.0325(12) 0.0428(17) 0.0492(16) -0.0101(13) -0.0067(12) -0.0041(12)
C16 0.0459(15) 0.0393(16) 0.0501(16) -0.0195(13) -0.0053(13) -0.0115(13)
C44 0.0381(14) 0.0528(19) 0.0570(18) -0.0188(15) -0.0001(13) -0.0084(13)
C5 0.0490(16) 0.056(2) 0.0488(16) -0.0220(14) -0.0105(13) -0.0183(14)
C12 0.0474(15) 0.0457(18) 0.0414(15) -0.0107(13) -0.0095(12) -0.0016(13)
C27 0.0367(14) 0.0477(18) 0.0494(16) -0.0046(14) -0.0088(12) -0.0093(13)
C21 0.0562(17) 0.0494(19) 0.0469(16) -0.0214(14) -0.0093(14) -0.0109(14)
C25 0.0360(14) 0.0533(19) 0.0679(19) -0.0107(16) -0.0177(14) -0.0068(13)
C26 0.0365(14) 0.054(2) 0.071(2) -0.0066(16) -0.0109(14) -0.0135(13)
C4 0.0316(13) 0.061(2) 0.0528(16) -0.0274(15) -0.0063(12) -0.0133(13)
C17 0.0584(18) 0.0387(17) 0.0554(18) -0.0104(14) -0.0021(15) -0.0114(14)
C40 0.0353(13) 0.0500(19) 0.0512(17) -0.0122(14) -0.0046(12) -0.0009(13)
C48 0.0516(17) 0.066(2) 0.0552(18) -0.0262(16) 0.0017(15) -0.0064(16)
C8 0.0474(15) 0.0534(19) 0.0361(14) -0.0139(13) -0.0081(12) -0.0045(13)
C45 0.0491(16) 0.062(2) 0.0505(17) -0.0221(15) -0.0042(14) -0.0007(15)
C28 0.0478(16) 0.0500(19) 0.0531(17) -0.0162(15) -0.0057(14) -0.0097(14)
C32 0.0479(16) 0.056(2) 0.0501(17) -0.0126(15) -0.0105(14) -0.0077(14)
C2 0.0386(15) 0.071(2) 0.067(2) -0.0262(17) -0.0111(14) 0.0032(15)
C18 0.067(2) 0.0347(17) 0.079(2) -0.0116(16) -0.0046(18) -0.0065(15)
C29 0.0573(18) 0.052(2) 0.076(2) -0.0170(18) -0.0161(17) -0.0023(16)
C19 0.0632(19) 0.045(2) 0.074(2) -0.0309(17) 0.0035(17) -0.0129(16)
C43 0.0587(19) 0.056(2) 0.085(2) -0.0306(19) 0.0091(18) -0.0101(16)
C30 0.072(2) 0.054(2) 0.076(2) 0.0005(19) -0.0267(19) 0.0000(18)
C24 0.076(2) 0.069(2) 0.0553(19) -0.0171(17) -0.0181(17) -0.0023(19)
C36 0.0609(19) 0.068(2) 0.0569(19) -0.0213(17) -0.0064(16) -0.0070(17)
C42 0.074(2) 0.046(2) 0.087(3) -0.0145(19) 0.012(2) -0.0097(17)
C33 0.0596(19) 0.060(2) 0.061(2) -0.0206(17) -0.0088(16) -0.0072(16)
C9 0.0631(19) 0.066(2) 0.0485(17) -0.0294(16) -0.0084(15) -0.0003(17)
C20 0.067(2) 0.059(2) 0.0528(18) -0.0278(16) -0.0025(16) -0.0181(17)
C11 0.072(2) 0.0420(19) 0.0589(19) -0.0104(15) -0.0102(16) -0.0049(16)
C10 0.074(2) 0.053(2) 0.071(2) -0.0311(18) -0.0151(18) -0.0005(17)
C31 0.067(2) 0.061(2) 0.0567(19) -0.0038(17) -0.0223(16) -0.0061(18)
C13 0.078(2) 0.068(2) 0.0387(16) -0.0068(15) -0.0084(15) -0.0129(18)
C41 0.0584(18) 0.056(2) 0.059(2) -0.0078(17) 0.0073(16) -0.0049(16)
C15 0.079(2) 0.068(2) 0.0399(16) -0.0119(16) -0.0049(15) -0.0140(19)
C6 0.061(2) 0.086(3) 0.088(2) -0.048(2) -0.0078(18) -0.0288(19)
C22 0.082(2) 0.058(2) 0.054(2) 0.0013(17) -0.0044(17) -0.0031(18)
C47 0.072(2) 0.106(3) 0.072(2) -0.039(2) -0.0155(19) -0.004(2)
C34 0.088(3) 0.087(3) 0.065(2) -0.031(2) 0.005(2) -0.017(2)
C46 0.0491(17) 0.094(3) 0.076(2) -0.038(2) 0.0010(17) 0.0071(18)
C37 0.079(2) 0.101(3) 0.089(3) -0.051(2) -0.014(2) -0.011(2)
C14 0.135(4) 0.065(3) 0.125(4) -0.057(3) -0.026(3) -0.005(3)
C50 0.078(2) 0.078(3) 0.100(3) -0.035(2) 0.029(2) 0.001(2)
C38 0.080(3) 0.113(4) 0.086(3) -0.038(3) 0.013(2) -0.012(3)
C23 0.097(3) 0.069(3) 0.105(3) -0.051(2) 0.009(2) -0.008(2)
C49 0.075(2) 0.152(5) 0.069(2) -0.058(3) -0.006(2) -0.009(3)
C35 0.135(4) 0.090(3) 0.086(3) -0.039(3) -0.020(3) -0.030(3)
C1 0.0413(16) 0.100(3) 0.092(3) -0.046(2) -0.0126(17) -0.0100(18)

loop_
_atom_type_symbol
_atom_type_description
_atom_type_scat_dispersion_real
_atom_type_scat_dispersion_imag
_atom_type_scat_source
C C 0.0033 0.0016 'International Tables Vol C Tables 4.2.6.8 and 6.1.1.4'
H H 0.0000 0.0000 'International Tables Vol C Tables 4.2.6.8 and 6.1.1.4'
N N 0.0061 0.0033 'International Tables Vol C Tables 4.2.6.8 and 6.1.1.4'
P P 0.1023 0.0942 'International Tables Vol C Tables 4.2.6.8 and 6.1.1.4'
Zn Zn 0.2839 1.4301 'International Tables Vol C Tables 4.2.6.8 and 6.1.1.4'

loop_
_geom_angle_atom_site_label_1
_geom_angle_atom_site_label_2
_geom_angle_atom_site_label_3
_geom_angle
_geom_angle_site_symmetry_1
_geom_angle_site_symmetry_3
_geom_angle_publ_flag
N1 Zn1 N2 97.06(9) . . ?
C1 Zn1 N1 137.88(14) . . ?
C1 Zn1 N2 124.79(14) . . ?
N4 P1 N3 92.17(11) . . ?
C1 P1 N4 130.20(18) . . ?
C1 P1 N3 137.48(18) . . ?
C3 N1 Zn1 122.01(19) . . ?
C3 N1 C7 119.4(2) . . ?
C7 N1 Zn1 118.54(15) . . ?
C16 N2 Zn1 117.34(16) . . ?
C5 N2 Zn1 122.3(2) . . ?
C5 N2 C16 120.3(2) . . ?
C39 N4 P1 121.44(16) . . ?
C39 N4 C25 122.3(2) . . ?
C25 N4 P1 114.14(19) . . ?
C27 N3 P1 120.69(17) . . ?
C27 N3 C26 122.4(2) . . ?
C26 N3 P1 114.08(19) . . ?
N1 C3 C4 125.0(2) . . ?
N1 C3 C2 118.6(3) . . ?
C4 C3 C2 116.3(2) . . ?
C12 C7 N1 119.2(2) . . ?
C12 C7 C8 120.6(3) . . ?
C8 C7 N1 120.2(2) . . ?
C44 C39 N4 118.0(2) . . ?
C40 C39 N4 120.3(3) . . ?
C40 C39 C44 121.6(3) . . ?
C21 C16 N2 119.0(3) . . ?
C17 C16 N2 120.3(2) . . ?
C17 C16 C21 120.5(3) . . ?
C39 C44 C48 120.7(3) . . ?
C43 C44 C39 118.1(3) . . ?
C43 C44 C48 121.2(3) . . ?
N2 C5 C4 123.9(3) . . ?
N2 C5 C6 119.0(3) . . ?
C4 C5 C6 117.1(2) . . ?
C7 C12 C15 121.1(3) . . ?
C11 C12 C7 118.0(3) . . ?
C11 C12 C15 120.8(3) . . ?
C28 C27 N3 117.9(3) . . ?
C28 C27 C32 122.1(3) . . ?
C32 C27 N3 119.9(3) . . ?
C16 C21 C24 121.5(3) . . ?
C20 C21 C16 118.5(3) . . ?
C20 C21 C24 119.9(3) . . ?
N4 C25 H25A 110.7 . . ?
N4 C25 H25B 110.7 . . ?
N4 C25 C26 105.2(2) . . ?
H25A C25 H25B 108.8 . . ?
C26 C25 H25A 110.7 . . ?
C26 C25 H25B 110.7 . . ?
N3 C26 C25 104.8(2) . . ?
N3 C26 H26A 110.8 . . ?
N3 C26 H26B 110.8 . . ?
C25 C26 H26A 110.8 . . ?
C25 C26 H26B 110.8 . . ?
H26A C26 H26B 108.9 . . ?
C3 C4 C5 128.9(2) . . ?
C3 C4 H4 115.5 . . ?
C5 C4 H4 115.5 . . ?
C16 C17 C18 118.6(3) . . ?
C16 C17 C22 121.1(3) . . ?
C18 C17 C22 120.3(3) . . ?
C39 C40 C45 122.6(3) . . ?
C39 C40 C41 117.5(3) . . ?
C41 C40 C45 119.9(3) . . ?
C44 C48 H48 107.0 . . ?
C44 C48 C50 112.9(3) . . ?
C50 C48 H48 107.0 . . ?
C49 C48 C44 111.0(2) . . ?
C49 C48 H48 107.0 . . ?
C49 C48 C50 111.5(3) . . ?
C7 C8 C13 120.7(3) . . ?
C9 C8 C7 118.7(3) . . ?
C9 C8 C13 120.6(3) . . ?
C40 C45 H45 108.0 . . ?
C40 C45 C47 110.8(3) . . ?
C40 C45 C46 111.5(3) . . ?
C47 C45 H45 108.0 . . ?
C46 C45 H45 108.0 . . ?
C46 C45 C47 110.4(3) . . ?
C27 C28 C33 120.5(3) . . ?
C29 C28 C27 118.0(3) . . ?
C29 C28 C33 121.5(3) . . ?
C27 C32 C36 123.2(3) . . ?
C31 C32 C27 116.6(3) . . ?
C31 C32 C36 120.3(3) . . ?
C3 C2 H2A 109.5 . . ?
C3 C2 H2B 109.5 . . ?
C3 C2 H2C 109.5 . . ?
H2A C2 H2B 109.5 . . ?
H2A C2 H2C 109.5 . . ?
H2B C2 H2C 109.5 . . ?
C17 C18 H18 119.0 . . ?
C19 C18 C17 121.9(3) . . ?
C19 C18 H18 119.0 . . ?
C28 C29 H29 119.5 . . ?
C30 C29 C28 121.0(3) . . ?
C30 C29 H29 119.5 . . ?
C18 C19 C23 120.8(3) . . ?
C20 C19 C18 118.0(3) . . ?
C20 C19 C23 121.1(3) . . ?
C44 C43 H43 119.3 . . ?
C42 C43 C44 121.3(3) . . ?
C42 C43 H43 119.3 . . ?
C29 C30 H30 119.9 . . ?
C31 C30 C29 120.1(3) . . ?
C31 C30 H30 119.9 . . ?
C21 C24 H24A 109.5 . . ?
C21 C24 H24B 109.5 . . ?
C21 C24 H24C 109.5 . . ?
H24A C24 H24B 109.5 . . ?
H24A C24 H24C 109.5 . . ?
H24B C24 H24C 109.5 . . ?
C32 C36 H36 107.4 . . ?
C32 C36 C37 112.2(3) . . ?
C32 C36 C38 111.4(3) . . ?
C37 C36 H36 107.4 . . ?
C37 C36 C38 110.8(3) . . ?
C38 C36 H36 107.4 . . ?
C43 C42 H42 120.0 . . ?
C41 C42 C43 120.1(3) . . ?
C41 C42 H42 120.0 . . ?
C28 C33 H33 107.2 . . ?
C28 C33 C34 111.6(3) . . ?
C34 C33 H33 107.2 . . ?
C35 C33 C28 113.2(3) . . ?
C35 C33 H33 107.2 . . ?
C35 C33 C34 110.2(3) . . ?
C8 C9 H9 118.7 . . ?
C10 C9 C8 122.5(3) . . ?
C10 C9 H9 118.7 . . ?
C21 C20 H20 118.8 . . ?
C19 C20 C21 122.4(3) . . ?
C19 C20 H20 118.8 . . ?
C12 C11 H11 118.6 . . ?
C10 C11 C12 122.9(3) . . ?
C10 C11 H11 118.6 . . ?
C9 C10 C11 117.3(3) . . ?
C9 C10 C14 121.5(3) . . ?
C11 C10 C14 121.2(3) . . ?
C32 C31 H31 118.9 . . ?
C30 C31 C32 122.2(3) . . ?
C30 C31 H31 118.9 . . ?
C8 C13 H13A 109.5 . . ?
C8 C13 H13B 109.5 . . ?
C8 C13 H13C 109.5 . . ?
H13A C13 H13B 109.5 . . ?
H13A C13 H13C 109.5 . . ?
H13B C13 H13C 109.5 . . ?
C40 C41 H41 119.3 . . ?
C42 C41 C40 121.4(3) . . ?
C42 C41 H41 119.3 . . ?
C12 C15 H15A 109.5 . . ?
C12 C15 H15B 109.5 . . ?
C12 C15 H15C 109.5 . . ?
H15A C15 H15B 109.5 . . ?
H15A C15 H15C 109.5 . . ?
H15B C15 H15C 109.5 . . ?
C5 C6 H6A 109.5 . . ?
C5 C6 H6B 109.5 . . ?
C5 C6 H6C 109.5 . . ?
H6A C6 H6B 109.5 . . ?
H6A C6 H6C 109.5 . . ?
H6B C6 H6C 109.5 . . ?
C17 C22 H22A 109.5 . . ?
C17 C22 H22B 109.5 . . ?
C17 C22 H22C 109.5 . . ?
H22A C22 H22B 109.5 . . ?
H22A C22 H22C 109.5 . . ?
H22B C22 H22C 109.5 . . ?
C45 C47 H47A 109.5 . . ?
C45 C47 H47B 109.5 . . ?
C45 C47 H47C 109.5 . . ?
H47A C47 H47B 109.5 . . ?
H47A C47 H47C 109.5 . . ?
H47B C47 H47C 109.5 . . ?
C33 C34 H34A 109.5 . . ?
C33 C34 H34B 109.5 . . ?
C33 C34 H34C 109.5 . . ?
H34A C34 H34B 109.5 . . ?
H34A C34 H34C 109.5 . . ?
H34B C34 H34C 109.5 . . ?
C45 C46 H46A 109.5 . . ?
C45 C46 H46B 109.5 . . ?
C45 C46 H46C 109.5 . . ?
H46A C46 H46B 109.5 . . ?
H46A C46 H46C 109.5 . . ?
H46B C46 H46C 109.5 . . ?
C36 C37 H37A 109.5 . . ?
C36 C37 H37B 109.5 . . ?
C36 C37 H37C 109.5 . . ?
H37A C37 H37B 109.5 . . ?
H37A C37 H37C 109.5 . . ?
H37B C37 H37C 109.5 . . ?
C10 C14 H14A 109.5 . . ?
C10 C14 H14B 109.5 . . ?
C10 C14 H14C 109.5 . . ?
H14A C14 H14B 109.5 . . ?
H14A C14 H14C 109.5 . . ?
H14B C14 H14C 109.5 . . ?
C48 C50 H50A 109.5 . . ?
C48 C50 H50B 109.5 . . ?
C48 C50 H50C 109.5 . . ?
H50A C50 H50B 109.5 . . ?
H50A C50 H50C 109.5 . . ?
H50B C50 H50C 109.5 . . ?
C36 C38 H38A 109.5 . . ?
C36 C38 H38B 109.5 . . ?
C36 C38 H38C 109.5 . . ?
H38A C38 H38B 109.5 . . ?
H38A C38 H38C 109.5 . . ?
H38B C38 H38C 109.5 . . ?
C19 C23 H23A 109.5 . . ?
C19 C23 H23B 109.5 . . ?
C19 C23 H23C 109.5 . . ?
H23A C23 H23B 109.5 . . ?
H23A C23 H23C 109.5 . . ?
H23B C23 H23C 109.5 . . ?
C48 C49 H49A 109.5 . . ?
C48 C49 H49B 109.5 . . ?
C48 C49 H49C 109.5 . . ?
H49A C49 H49B 109.5 . . ?
H49A C49 H49C 109.5 . . ?
H49B C49 H49C 109.5 . . ?
C33 C35 H35A 109.5 . . ?
C33 C35 H35B 109.5 . . ?
C33 C35 H35C 109.5 . . ?
H35A C35 H35B 109.5 . . ?
H35A C35 H35C 109.5 . . ?
H35B C35 H35C 109.5 . . ?
P1 C1 Zn1 163.1(3) . . ?
H51A C51A H51B 109.5 . . ?
H51A C51A H51C 109.5 . . ?
H51B C51A H51C 109.5 . . ?
C52A C51A H51A 109.5 . . ?
C52A C51A H51B 109.5 . . ?
C52A C51A H51C 109.5 . . ?
C51A C52A H52A 112.0 . . ?
C51A C52A H52B 112.0 . . ?
H52A C52A H52B 109.6 . . ?
C53A C52A C51A 99.0(14) . . ?
C53A C52A H52A 112.0 . . ?
C53A C52A H52B 112.0 . . ?
C52A C53A H53A 110.9 . . ?
C52A C53A H53B 110.9 . . ?
C52A C53A C54A 104.3(15) . . ?
H53A C53A H53B 108.9 . . ?
C54A C53A H53A 110.9 . . ?
C54A C53A H53B 110.9 . . ?
C53A C54A H54A 111.7 . . ?
C53A C54A H54B 111.7 . . ?
C53A C54A C55A 100.5(13) . . ?
H54A C54A H54B 109.5 . . ?
C55A C54A H54A 111.7 . . ?
C55A C54A H54B 111.7 . . ?
C54A C55A H55A 110.5 . . ?
C54A C55A H55B 110.5 . . ?
H55A C55A H55B 108.7 . . ?
C1F C55A C54A 106.3(14) . . ?
C1F C55A H55A 110.5 . . ?
C1F C55A H55B 110.5 . . ?
C55A C1F H1FA 109.5 . . ?
C55A C1F H1FB 109.5 . . ?
C55A C1F H1FC 109.5 . . ?
H1FA C1F H1FB 109.5 . . ?
H1FA C1F H1FC 109.5 . . ?
H1FB C1F H1FC 109.5 . . ?
H51D C51 H51E 109.5 . . ?
H51D C51 H51F 109.5 . . ?
H51E C51 H51F 109.5 . . ?
C52 C51 H51D 109.5 . . ?
C52 C51 H51E 109.5 . . ?
C52 C51 H51F 109.5 . . ?
C51 C52 H52C 111.8 . . ?
C51 C52 H52D 111.8 . . ?
H52C C52 H52D 109.5 . . ?
C53 C52 C51 100.0(13) . . ?
C53 C52 H52C 111.8 . . ?
C53 C52 H52D 111.8 . . ?
C52 C53 H53C 109.9 . . ?
C52 C53 H53D 109.9 . . ?
H53C C53 H53D 108.3 . . ?
C54 C53 C52 109.1(14) . . ?
C54 C53 H53C 109.9 . . ?
C54 C53 H53D 109.9 . . ?
C53 C54 H54C 110.5 . . ?
C53 C54 H54D 110.5 . . ?
C53 C54 C55 106.0(14) . . ?
H54C C54 H54D 108.7 . . ?
C55 C54 H54C 110.5 . . ?
C55 C54 H54D 110.5 . . ?
C54 C55 H55C 112.2 . . ?
C54 C55 H55D 112.2 . . ?
H55C C55 H55D 109.8 . . ?
C56 C55 C54 98.0(13) . . ?
C56 C55 H55C 112.2 . . ?
C56 C55 H55D 112.2 . . ?
C55 C56 H56A 109.5 . . ?
C55 C56 H56B 109.5 . . ?
C55 C56 H56C 109.5 . . ?
H56A C56 H56B 109.5 . . ?
H56A C56 H56C 109.5 . . ?
H56B C56 H56C 109.5 . . ?

loop_
_geom_bond_atom_site_label_1
_geom_bond_atom_site_label_2
_geom_bond_distance
_geom_bond_site_symmetry_2
_geom_bond_publ_flag
Zn1 N1 1.955(2) . ?
Zn1 N2 1.961(2) . ?
Zn1 C1 1.847(3) . ?
P1 N4 1.664(2) . ?
P1 N3 1.670(2) . ?
P1 C1 1.527(3) . ?
N1 C3 1.322(3) . ?
N1 C7 1.433(3) . ?
N2 C16 1.433(3) . ?
N2 C5 1.318(3) . ?
N4 C39 1.434(3) . ?
N4 C25 1.458(3) . ?
N3 C27 1.433(4) . ?
N3 C26 1.469(3) . ?
C3 C4 1.386(4) . ?
C3 C2 1.523(4) . ?
C7 C12 1.394(4) . ?
C7 C8 1.397(4) . ?
C39 C44 1.399(4) . ?
C39 C40 1.398(4) . ?
C16 C21 1.398(4) . ?
C16 C17 1.388(4) . ?
C44 C48 1.526(4) . ?
C44 C43 1.380(4) . ?
C5 C4 1.411(4) . ?
C5 C6 1.512(4) . ?
C12 C11 1.390(4) . ?
C12 C15 1.503(4) . ?
C27 C28 1.400(4) . ?
C27 C32 1.402(4) . ?
C21 C24 1.506(4) . ?
C21 C20 1.387(4) . ?
C25 H25A 0.9800 . ?
C25 H25B 0.9800 . ?
C25 C26 1.520(4) . ?
C26 H26A 0.9800 . ?
C26 H26B 0.9800 . ?
C4 H4 0.9400 . ?
C17 C18 1.394(4) . ?
C17 C22 1.510(4) . ?
C40 C45 1.514(4) . ?
C40 C41 1.400(4) . ?
C48 H48 0.9900 . ?
C48 C50 1.530(5) . ?
C48 C49 1.511(5) . ?
C8 C9 1.386(4) . ?
C8 C13 1.508(4) . ?
C45 H45 0.9900 . ?
C45 C47 1.538(4) . ?
C45 C46 1.531(4) . ?
C28 C29 1.385(4) . ?
C28 C33 1.526(4) . ?
C32 C36 1.505(5) . ?
C32 C31 1.392(4) . ?
C2 H2A 0.9700 . ?
C2 H2B 0.9700 . ?
C2 H2C 0.9700 . ?
C18 H18 0.9400 . ?
C18 C19 1.383(5) . ?
C29 H29 0.9400 . ?
C29 C30 1.371(5) . ?
C19 C20 1.371(5) . ?
C19 C23 1.521(5) . ?
C43 H43 0.9400 . ?
C43 C42 1.379(4) . ?
C30 H30 0.9400 . ?
C30 C31 1.364(5) . ?
C24 H24A 0.9700 . ?
C24 H24B 0.9700 . ?
C24 H24C 0.9700 . ?
C36 H36 0.9900 . ?
C36 C37 1.512(5) . ?
C36 C38 1.539(4) . ?
C42 H42 0.9400 . ?
C42 C41 1.362(5) . ?
C33 H33 0.9900 . ?
C33 C34 1.526(4) . ?
C33 C35 1.525(5) . ?
C9 H9 0.9400 . ?
C9 C10 1.379(5) . ?
C20 H20 0.9400 . ?
C11 H11 0.9400 . ?
C11 C10 1.384(4) . ?
C10 C14 1.502(5) . ?
C31 H31 0.9400 . ?
C13 H13A 0.9700 . ?
C13 H13B 0.9700 . ?
C13 H13C 0.9700 . ?
C41 H41 0.9400 . ?
C15 H15A 0.9700 . ?
C15 H15B 0.9700 . ?
C15 H15C 0.9700 . ?
C6 H6A 0.9700 . ?
C6 H6B 0.9700 . ?
C6 H6C 0.9700 . ?
C22 H22A 0.9700 . ?
C22 H22B 0.9700 . ?
C22 H22C 0.9700 . ?
C47 H47A 0.9700 . ?
C47 H47B 0.9700 . ?
C47 H47C 0.9700 . ?
C34 H34A 0.9700 . ?
C34 H34B 0.9700 . ?
C34 H34C 0.9700 . ?
C46 H46A 0.9700 . ?
C46 H46B 0.9700 . ?
C46 H46C 0.9700 . ?
C37 H37A 0.9700 . ?
C37 H37B 0.9700 . ?
C37 H37C 0.9700 . ?
C14 H14A 0.9700 . ?
C14 H14B 0.9700 . ?
C14 H14C 0.9700 . ?
C50 H50A 0.9700 . ?
C50 H50B 0.9700 . ?
C50 H50C 0.9700 . ?
C38 H38A 0.9700 . ?
C38 H38B 0.9700 . ?
C38 H38C 0.9700 . ?
C23 H23A 0.9700 . ?
C23 H23B 0.9700 . ?
C23 H23C 0.9700 . ?
C49 H49A 0.9700 . ?
C49 H49B 0.9700 . ?
C49 H49C 0.9700 . ?
C35 H35A 0.9700 . ?
C35 H35B 0.9700 . ?
C35 H35C 0.9700 . ?
C51A H51A 0.9700 . ?
C51A H51B 0.9700 . ?
C51A H51C 0.9700 . ?
C51A C52A 1.526(13) . ?
C52A H52A 0.9800 . ?
C52A H52B 0.9800 . ?
C52A C53A 1.507(13) . ?
C53A H53A 0.9800 . ?
C53A H53B 0.9800 . ?
C53A C54A 1.510(13) . ?
C54A H54A 0.9800 . ?
C54A H54B 0.9800 . ?
C54A C55A 1.528(13) . ?
C55A H55A 0.9800 . ?
C55A H55B 0.9800 . ?
C55A C1F 1.517(12) . ?
C1F H1FA 0.9700 . ?
C1F H1FB 0.9700 . ?
C1F H1FC 0.9700 . ?
C51 H51D 0.9700 . ?
C51 H51E 0.9700 . ?
C51 H51F 0.9700 . ?
C51 C52 1.544(13) . ?
C52 H52C 0.9800 . ?
C52 H52D 0.9800 . ?
C52 C53 1.528(12) . ?
C53 H53C 0.9800 . ?
C53 H53D 0.9800 . ?
C53 C54 1.495(13) . ?
C54 H54C 0.9800 . ?
C54 H54D 0.9800 . ?
C54 C55 1.548(13) . ?
C55 H55C 0.9800 . ?
C55 H55D 0.9800 . ?
C55 C56 1.543(13) . ?
C56 H56A 0.9700 . ?
C56 H56B 0.9700 . ?
C56 H56C 0.9700 . ?

loop_
_geom_torsion_atom_site_label_1
_geom_torsion_atom_site_label_2
_geom_torsion_atom_site_label_3
_geom_torsion_atom_site_label_4
_geom_torsion
_geom_torsion_site_symmetry_1
_geom_torsion_site_symmetry_2
_geom_torsion_site_symmetry_3
_geom_torsion_site_symmetry_4
_geom_torsion_publ_flag
Zn1 N1 C3 C4 -0.6(4) . . . . ?
Zn1 N1 C3 C2 -178.67(19) . . . . ?
Zn1 N1 C7 C12 80.7(3) . . . . ?
Zn1 N1 C7 C8 -96.5(2) . . . . ?
Zn1 N2 C16 C21 -96.0(3) . . . . ?
Zn1 N2 C16 C17 79.3(3) . . . . ?
Zn1 N2 C5 C4 7.8(4) . . . . ?
Zn1 N2 C5 C6 -172.8(2) . . . . ?
P1 N4 C39 C44 106.1(3) . . . . ?
P1 N4 C39 C40 -72.7(3) . . . . ?
P1 N4 C25 C26 -27.6(3) . . . . ?
P1 N3 C27 C28 102.3(3) . . . . ?
P1 N3 C27 C32 -75.2(3) . . . . ?
P1 N3 C26 C25 -25.4(3) . . . . ?
N1 Zn1 C1 P1 -66.7(9) . . . . ?
N1 C3 C4 C5 -4.8(5) . . . . ?
N1 C7 C12 C11 179.5(3) . . . . ?
N1 C7 C12 C15 -2.5(4) . . . . ?
N1 C7 C8 C9 -179.3(2) . . . . ?
N1 C7 C8 C13 1.4(4) . . . . ?
N2 Zn1 C1 P1 121.0(8) . . . . ?
N2 C16 C21 C24 -3.5(4) . . . . ?
N2 C16 C21 C20 175.8(2) . . . . ?
N2 C16 C17 C18 -177.2(3) . . . . ?
N2 C16 C17 C22 0.5(4) . . . . ?
N2 C5 C4 C3 0.6(5) . . . . ?
N4 P1 N3 C27 170.3(2) . . . . ?
N4 P1 N3 C26 9.0(2) . . . . ?
N4 P1 C1 Zn1 -170.7(7) . . . . ?
N4 C39 C44 C48 0.5(4) . . . . ?
N4 C39 C44 C43 -177.2(3) . . . . ?
N4 C39 C40 C45 -2.1(4) . . . . ?
N4 C39 C40 C41 177.1(3) . . . . ?
N4 C25 C26 N3 31.3(3) . . . . ?
N3 P1 N4 C39 175.7(2) . . . . ?
N3 P1 N4 C25 11.8(2) . . . . ?
N3 P1 C1 Zn1 15.1(10) . . . . ?
N3 C27 C28 C29 -175.2(2) . . . . ?
N3 C27 C28 C33 3.7(4) . . . . ?
N3 C27 C32 C36 -2.4(4) . . . . ?
N3 C27 C32 C31 176.7(2) . . . . ?
C3 N1 C7 C12 -96.4(3) . . . . ?
C3 N1 C7 C8 86.4(3) . . . . ?
C7 N1 C3 C4 176.4(2) . . . . ?
C7 N1 C3 C2 -1.6(4) . . . . ?
C7 C12 C11 C10 1.1(5) . . . . ?
C7 C8 C9 C10 -1.4(5) . . . . ?
C39 N4 C25 C26 168.7(3) . . . . ?
C39 C44 C48 C50 149.6(3) . . . . ?
C39 C44 C48 C49 -84.4(4) . . . . ?
C39 C44 C43 C42 -0.8(5) . . . . ?
C39 C40 C45 C47 -114.9(3) . . . . ?
C39 C40 C45 C46 121.7(3) . . . . ?
C39 C40 C41 C42 0.9(5) . . . . ?
C16 N2 C5 C4 -171.5(3) . . . . ?
C16 N2 C5 C6 8.0(4) . . . . ?
C16 C21 C20 C19 1.3(4) . . . . ?
C16 C17 C18 C19 1.8(5) . . . . ?
C44 C39 C40 C45 179.1(3) . . . . ?
C44 C39 C40 C41 -1.7(4) . . . . ?
C44 C43 C42 C41 0.0(6) . . . . ?
C5 N2 C16 C21 83.3(3) . . . . ?
C5 N2 C16 C17 -101.4(3) . . . . ?
C12 C7 C8 C9 3.5(4) . . . . ?
C12 C7 C8 C13 -175.8(3) . . . . ?
C12 C11 C10 C9 0.9(5) . . . . ?
C12 C11 C10 C14 -179.1(3) . . . . ?
C27 N3 C26 C25 173.7(3) . . . . ?
C27 C28 C29 C30 -1.8(5) . . . . ?
C27 C28 C33 C34 -84.7(4) . . . . ?
C27 C28 C33 C35 150.4(3) . . . . ?
C27 C32 C36 C37 117.5(3) . . . . ?
C27 C32 C36 C38 -117.6(3) . . . . ?
C27 C32 C31 C30 -1.3(5) . . . . ?
C21 C16 C17 C18 -2.0(4) . . . . ?
C21 C16 C17 C22 175.7(3) . . . . ?
C25 N4 C39 C44 -91.3(3) . . . . ?
C25 N4 C39 C40 89.8(3) . . . . ?
C26 N3 C27 C28 -98.0(3) . . . . ?
C26 N3 C27 C32 84.5(3) . . . . ?
C17 C16 C21 C24 -178.8(3) . . . . ?
C17 C16 C21 C20 0.5(4) . . . . ?
C17 C18 C19 C20 0.0(5) . . . . ?
C17 C18 C19 C23 177.0(3) . . . . ?
C40 C39 C44 C48 179.3(3) . . . . ?
C40 C39 C44 C43 1.6(4) . . . . ?
C48 C44 C43 C42 -178.5(3) . . . . ?
C8 C7 C12 C11 -3.3(4) . . . . ?
C8 C7 C12 C15 174.7(3) . . . . ?
C8 C9 C10 C11 -0.7(5) . . . . ?
C8 C9 C10 C14 179.3(3) . . . . ?
C45 C40 C41 C42 -179.8(3) . . . . ?
C28 C27 C32 C36 -179.8(3) . . . . ?
C28 C27 C32 C31 -0.7(4) . . . . ?
C28 C29 C30 C31 -0.1(5) . . . . ?
C32 C27 C28 C29 2.2(4) . . . . ?
C32 C27 C28 C33 -178.9(3) . . . . ?
C2 C3 C4 C5 173.4(3) . . . . ?
C18 C19 C20 C21 -1.6(5) . . . . ?
C29 C28 C33 C34 94.2(4) . . . . ?
C29 C28 C33 C35 -30.8(4) . . . . ?
C29 C30 C31 C32 1.7(5) . . . . ?
C43 C44 C48 C50 -32.8(4) . . . . ?
C43 C44 C48 C49 93.2(4) . . . . ?
C43 C42 C41 C40 -0.1(6) . . . . ?
C24 C21 C20 C19 -179.4(3) . . . . ?
C36 C32 C31 C30 177.8(3) . . . . ?
C33 C28 C29 C30 179.3(3) . . . . ?
C31 C32 C36 C37 -61.5(4) . . . . ?
C31 C32 C36 C38 63.4(4) . . . . ?
C13 C8 C9 C10 177.8(3) . . . . ?
C41 C40 C45 C47 65.9(4) . . . . ?
C41 C40 C45 C46 -57.6(4) . . . . ?
C15 C12 C11 C10 -177.0(3) . . . . ?
C6 C5 C4 C3 -178.9(3) . . . . ?
C22 C17 C18 C19 -176.0(3) . . . . ?
C23 C19 C20 C21 -178.6(3) . . . . ?
C1 P1 N4 C39 -0.4(3) . . . . ?
C1 P1 N4 C25 -164.3(2) . . . . ?
C1 P1 N3 C27 -14.1(4) . . . . ?
C1 P1 N3 C26 -175.4(3) . . . . ?
C51A C52A C53A C54A -169(2) . . . . ?
C52A C53A C54A C55A 159(2) . . . . ?
C53A C54A C55A C1F 167(2) . . . . ?
C51 C52 C53 C54 -178(2) . . . . ?
C52 C53 C54 C55 179(2) . . . . ?
C53 C54 C55 C56 172(2) . . . . ?
